data_4125731
loop_
_publ_author_name
'Gonz\'alez-Fern\'andez, Elisa'
'Nicholls, Leo D. M.'
'Schaaf, Lukas D.'
'Far\`es, Christophe'
'Lehmann, Christian W.'
'Alcarazo, Manuel'

_publ_section_title
;
 Enantioselective Synthesis of [6]Carbohelicenes.
;
_journal_issue 4
_journal_name_full 'Journal of the American Chemical Society'
_journal_page_first 1428
_journal_page_last 1431
_journal_paper_doi 10.1021/jacs.6b12443
_journal_volume 139
_journal_year 2017
_chemical_absolute_configuration rmad
_chemical_compound_source dichloromethane
_chemical_formula_moiety 'C52.50 H55.50 Au Cl4 F6 N2 O4 P Sb'
_chemical_formula_sum 'C52.5 H55.5 Au Cl4 F6 N2 O4 P Sb'
_chemical_formula_weight 1383.97
_space_group_crystal_system monoclinic
_space_group_IT_number 5
_space_group_name_Hall 'C 2y'
_space_group_name_H-M_alt 'C 1 2 1'
_symmetry_cell_setting monoclinic
_symmetry_Int_Tables_number 5
_symmetry_space_group_name_Hall 'C 2y'
_symmetry_space_group_name_H-M 'C 1 2 1'
_atom_sites_solution_hydrogens geom
_atom_sites_solution_primary direct
_atom_sites_solution_secondary difmap
_audit_block_code GON-GC-378-01
_audit_creation_date 2015-01-30
_audit_creation_method
;
Olex2 1.2
(compiled 2015.01.26 svn.r3150 for OlexSys, GUI svn.r4998)
;
_cell_angle_alpha 90
_cell_angle_beta 91.868(3)
_cell_angle_gamma 90
_cell_formula_units_Z 4
_cell_length_a 23.420(3)
_cell_length_b 10.5690(15)
_cell_length_c 22.221(3)
_cell_measurement_reflns_used 9844
_cell_measurement_temperature 100
_cell_measurement_theta_max 33.1867
_cell_measurement_theta_min 2.5692
_cell_volume 5497.4(13)
_computing_cell_refinement 'SAINT software (Bruker AXS, 2004)'
_computing_data_collection 'APEX2 (Bruker AXS, 2005-2013)'
_computing_data_reduction 'SAINT software (Bruker AXS, 2004)'
_computing_molecular_graphics 'DIAMOND (Crystal Impact GbR, 1997-2012)'
_computing_publication_material 'Olex2 (Dolomanov et al., 2009)'
_computing_structure_refinement 'SHELXL (G. M. Sheldrick, 2013)'
_computing_structure_solution 'SHELXS (G. M. Sheldrick, 2013)'
_diffrn_ambient_temperature 100
_diffrn_detector_area_resol_mean 66.67
_diffrn_measured_fraction_theta_full 0.996
_diffrn_measured_fraction_theta_max 0.997
_diffrn_measurement_device_type 'Bruker-AXS Kappa Mach3 APEX-II'
_diffrn_measurement_method 'CCD \f- and \w-scans'
_diffrn_radiation_monochromator 'Incoatec Helios mirrors'
_diffrn_radiation_type Mo-K\a
_diffrn_radiation_wavelength 0.71073
_diffrn_reflns_av_R_equivalents 0.0411
_diffrn_reflns_av_unetI/netI 0.0356
_diffrn_reflns_Laue_measured_fraction_full 0.996
_diffrn_reflns_Laue_measured_fraction_max 0.997
_diffrn_reflns_limit_h_max 36
_diffrn_reflns_limit_h_min -36
_diffrn_reflns_limit_k_max 16
_diffrn_reflns_limit_k_min -16
_diffrn_reflns_limit_l_max 34
_diffrn_reflns_limit_l_min -34
_diffrn_reflns_number 93213
_diffrn_reflns_point_group_measured_fraction_full 0.997
_diffrn_reflns_point_group_measured_fraction_max 0.995
_diffrn_reflns_theta_full 25.242
_diffrn_reflns_theta_max 33.205
_diffrn_reflns_theta_min 2.781
_diffrn_source 1\mS
_diffrn_standards_number 0
_exptl_absorpt_coefficient_mu 3.446
_exptl_absorpt_correction_T_max 0.87791
_exptl_absorpt_correction_T_min 0.65419
_exptl_absorpt_correction_type gaussian
_exptl_absorpt_process_details 'SADABS (Bruker AXS, 2012)'
_exptl_crystal_colour colourless
_exptl_crystal_colour_primary colourless
_exptl_crystal_density_diffrn 1.672
_exptl_crystal_description plate
_exptl_crystal_F_000 2734
_exptl_crystal_size_max 0.15
_exptl_crystal_size_mid 0.13
_exptl_crystal_size_min 0.04
_refine_diff_density_max 1.916
_refine_diff_density_min -1.295
_refine_diff_density_rms 0.138
_refine_ls_abs_structure_details
;
 Flack x determined using 8744 quotients [(I+)-(I-)]/[(I+)+(I-)]
 (Parsons, Flack and Wagner, Acta Cryst. B69 (2013) 249-259).
;
_refine_ls_abs_structure_Flack -0.0083(15)
_refine_ls_extinction_method none
_refine_ls_goodness_of_fit_ref 1.057
_refine_ls_hydrogen_treatment constr
_refine_ls_matrix_type full
_refine_ls_number_parameters 659
_refine_ls_number_reflns 20974
_refine_ls_number_restraints 1
_refine_ls_restrained_S_all 1.057
_refine_ls_R_factor_all 0.0347
_refine_ls_R_factor_gt 0.0306
_refine_ls_shift/su_max 0.002
_refine_ls_shift/su_mean 0.000
_refine_ls_structure_factor_coef Fsqd
_refine_ls_weighting_details 'w=1/[\s^2^(Fo^2^)+(0.0412P)^2^+11.5148P] where P=(Fo^2^+2Fc^2^)/3'
_refine_ls_weighting_scheme calc
_refine_ls_wR_factor_gt 0.0764
_refine_ls_wR_factor_ref 0.0783
_reflns_Friedel_coverage 0.909
_reflns_Friedel_fraction_full 0.997
_reflns_Friedel_fraction_max 0.994
_reflns_number_gt 19613
_reflns_number_total 20974
_reflns_threshold_expression 'I > 2\s(I)'
_cod_data_source_file ja6b12443_si_003.cif
_cod_data_source_block 9222sadabs
_cod_original_sg_symbol_Hall 'c 2y'
_cod_original_sg_symbol_H-M C2
_cod_original_formula_sum 'C52.50 H55.50 Au Cl4 F6 N2 O4 P Sb'
_cod_database_code 4125731
_shelx_space_group_comment
;
The symmetry employed for this shelxl refinement is uniquely defined
by the following loop, which should always be used as a source of
symmetry information in preference to the above space-group names.
They are only intended as comments.
;
_shelx_estimated_absorpt_t_max 0.844
_shelx_estimated_absorpt_t_min 0.540
_olex2_refinement_description
;
1. Fixed Uiso
 At 1.2 times of:
  All C(H) groups, All C(H,H) groups, All C(H,H,H,H) groups
 At 1.5 times of:
  All C(H,H,H) groups
2. Others
 Fixed Sof: Cl4A(0.25) Cl4B(0.25) C98(0.25) H98A(0.25) H98B(0.25) Cl5A(0.25)
 Cl5B(0.25) C99(0.25) H99A(0.25) H99B(0.25) H99C(0.25) H99D(0.25)
3.a Ternary CH refined with riding coordinates:
 C23(H23), C24(H24)
3.b Secondary CH2 refined with riding coordinates:
 C97(H97A,H97B), C98(H98A,H98B), C99(H99A,H99B), C99(H99C,H99D)
3.c Aromatic/amide H refined with riding coordinates:
 C2(H2), C3(H3), C6(H6), C8(H8), C15(H15), C17(H17), C29(H29), C30(H30),
 C31(H31), C32(H32), C33(H33), C35(H35), C36(H36), C37(H37), C38(H38), C39(H39),
  C41(H41), C42(H42), C43(H43), C44(H44), C45(H45), C47(H47), C48(H48),
 C49(H49), C50(H50), C51(H51)
3.d Idealised Me refined as rotating group:
 C10(H10A,H10B,H10C), C11(H11A,H11B,H11C), C12(H12A,H12B,H12C), C19(H19A,H19B,
 H19C), C20(H20A,H20B,H20C), C21(H21A,H21B,H21C), C26(H26A,H26B,H26C), C27(H27A,
 H27B,H27C)
;
_olex2_submission_special_instructions 'No special instructions were received'
_shelxl_version_number 2014-3

loop_
_space_group_symop_operation_xyz
'x, y, z'
'-x, y, -z'
'x+1/2, y+1/2, z'
'-x+1/2, y+1/2, -z'

loop_
_atom_site_label
_atom_site_type_symbol
_atom_site_fract_x
_atom_site_fract_y
_atom_site_fract_z
_atom_site_U_iso_or_equiv
_atom_site_adp_type
_atom_site_occupancy
_atom_site_site_symmetry_order
_atom_site_calc_flag
_atom_site_refinement_flags_posn
_atom_site_refinement_flags_adp
_atom_site_refinement_flags_occupancy
_atom_site_disorder_assembly
_atom_site_disorder_group
Au1 Au 0.63747(2) 0.09639(2) 0.28212(2) 0.01208(4) Uani 1 1 d . . . . .
Cl1 Cl 0.62947(6) -0.11183(11) 0.30703(7) 0.0250(2) Uani 1 1 d . . . . .
P1 P 0.64218(5) 0.29942(10) 0.26104(5) 0.00939(18) Uani 1 1 d . . . . .
O1 O 0.58607(13) 0.3791(3) 0.27247(13) 0.0105(5) Uani 1 1 d . . . . .
O2 O 0.69257(13) 0.3807(3) 0.29118(13) 0.0116(5) Uani 1 1 d . . . . .
O3 O 0.65391(14) 0.4983(3) 0.43921(14) 0.0138(6) Uani 1 1 d . . . . .
O4 O 0.56200(14) 0.3511(3) 0.43379(14) 0.0150(6) Uani 1 1 d . . . . .
N1 N 0.69757(16) 0.2789(4) 0.15244(16) 0.0122(6) Uani 1 1 d . . . . .
N2 N 0.62940(16) 0.4159(4) 0.14319(16) 0.0126(6) Uani 1 1 d . . . . .
C1 C 0.65566(18) 0.3367(4) 0.18241(18) 0.0112(7) Uani 1 1 d . . . . .
C2 C 0.6979(2) 0.3203(5) 0.0940(2) 0.0175(8) Uani 1 1 d . . . . .
H2 H 0.7230 0.2941 0.0637 0.021 Uiso 1 1 calc R . . . .
C3 C 0.6548(2) 0.4065(5) 0.0884(2) 0.0180(9) Uani 1 1 d . . . . .
H3 H 0.6442 0.4522 0.0529 0.022 Uiso 1 1 calc R . . . .
C4 C 0.73869(18) 0.1871(4) 0.17630(19) 0.0116(7) Uani 1 1 d . . . . .
C5 C 0.7900(2) 0.2329(5) 0.2027(2) 0.0144(8) Uani 1 1 d . . . . .
C6 C 0.8291(2) 0.1427(5) 0.2222(2) 0.0175(9) Uani 1 1 d . . . . .
H6 H 0.8638 0.1697 0.2414 0.021 Uiso 1 1 calc R . . . .
C7 C 0.8194(2) 0.0126(5) 0.2148(2) 0.0179(9) Uani 1 1 d . . . . .
C8 C 0.7685(2) -0.0264(4) 0.1873(2) 0.0165(8) Uani 1 1 d . . . . .
H8 H 0.7613 -0.1143 0.1826 0.020 Uiso 1 1 calc R . . . .
C9 C 0.7275(2) 0.0602(4) 0.1663(2) 0.0138(8) Uani 1 1 d . . . . .
C10 C 0.8031(2) 0.3716(5) 0.2092(2) 0.0209(9) Uani 1 1 d . . . . .
H10A H 0.7721 0.4212 0.1903 0.031 Uiso 1 1 calc GR . . . .
H10B H 0.8390 0.3908 0.1895 0.031 Uiso 1 1 calc GR . . . .
H10C H 0.8069 0.3934 0.2520 0.031 Uiso 1 1 calc GR . . . .
C11 C 0.8648(2) -0.0805(6) 0.2340(2) 0.0255(11) Uani 1 1 d . . . . .
H11A H 0.8908 -0.0938 0.2010 0.038 Uiso 1 1 calc GR . . . .
H11B H 0.8470 -0.1611 0.2445 0.038 Uiso 1 1 calc GR . . . .
H11C H 0.8863 -0.0473 0.2692 0.038 Uiso 1 1 calc GR . . . .
C12 C 0.6741(2) 0.0157(5) 0.1328(2) 0.0209(9) Uani 1 1 d . . . . .
H12A H 0.6406 0.0546 0.1504 0.031 Uiso 1 1 calc GR . . . .
H12B H 0.6713 -0.0766 0.1358 0.031 Uiso 1 1 calc GR . . . .
H12C H 0.6759 0.0401 0.0903 0.031 Uiso 1 1 calc GR . . . .
C13 C 0.58404(19) 0.5074(4) 0.15227(19) 0.0132(7) Uani 1 1 d . . . . .
C14 C 0.6000(2) 0.6286(4) 0.1701(2) 0.0147(8) Uani 1 1 d . . . . .
C15 C 0.5563(2) 0.7189(5) 0.1716(2) 0.0189(9) Uani 1 1 d . . . . .
H15 H 0.5652 0.8026 0.1843 0.023 Uiso 1 1 calc R . . . .
C16 C 0.5000(2) 0.6890(5) 0.1551(2) 0.0216(10) Uani 1 1 d . . . . .
C17 C 0.4871(2) 0.5664(5) 0.1375(2) 0.0217(10) Uani 1 1 d . . . . .
H17 H 0.4485 0.5458 0.1271 0.026 Uiso 1 1 calc R . . . .
C18 C 0.5283(2) 0.4723(5) 0.1345(2) 0.0177(9) Uani 1 1 d . . . . .
C19 C 0.6613(2) 0.6622(5) 0.1838(2) 0.0221(9) Uani 1 1 d . . . . .
H19A H 0.6797 0.5933 0.2066 0.033 Uiso 1 1 calc GR . . . .
H19B H 0.6631 0.7401 0.2077 0.033 Uiso 1 1 calc GR . . . .
H19C H 0.6810 0.6751 0.1461 0.033 Uiso 1 1 calc GR . . . .
C20 C 0.4549(3) 0.7892(6) 0.1555(3) 0.0336(13) Uani 1 1 d . . . . .
H20A H 0.4544 0.8284 0.1954 0.050 Uiso 1 1 calc GR . . . .
H20B H 0.4175 0.7510 0.1460 0.050 Uiso 1 1 calc GR . . . .
H20C H 0.4631 0.8537 0.1253 0.050 Uiso 1 1 calc GR . . . .
C21 C 0.5152(3) 0.3430(6) 0.1103(3) 0.0278(11) Uani 1 1 d . . . . .
H21A H 0.5271 0.3374 0.0686 0.042 Uiso 1 1 calc GR . . . .
H21B H 0.4740 0.3272 0.1118 0.042 Uiso 1 1 calc GR . . . .
H21C H 0.5358 0.2797 0.1348 0.042 Uiso 1 1 calc GR . . . .
C22 C 0.70154(17) 0.4001(4) 0.35732(18) 0.0103(7) Uani 1 1 d . . . . .
C23 C 0.64349(17) 0.4471(4) 0.38089(18) 0.0109(7) Uani 1 1 d . . . . .
H23 H 0.6294 0.5170 0.3539 0.013 Uiso 1 1 calc R . . . .
C24 C 0.59591(17) 0.3428(4) 0.38203(18) 0.0105(7) Uani 1 1 d . . . . .
H24 H 0.6144 0.2576 0.3811 0.013 Uiso 1 1 calc R . . . .
C25 C 0.55263(17) 0.3544(4) 0.32728(18) 0.0102(7) Uani 1 1 d . . . . .
C26 C 0.6204(2) 0.6095(6) 0.4491(2) 0.0217(10) Uani 1 1 d . . . . .
H26A H 0.6309 0.6755 0.4205 0.033 Uiso 1 1 calc GR . . . .
H26B H 0.6275 0.6399 0.4903 0.033 Uiso 1 1 calc GR . . . .
H26C H 0.5797 0.5891 0.4432 0.033 Uiso 1 1 calc GR . . . .
C27 C 0.5822(2) 0.2842(5) 0.4858(2) 0.0165(8) Uani 1 1 d . . . . .
H27A H 0.5971 0.2016 0.4738 0.025 Uiso 1 1 calc GR . . . .
H27B H 0.5508 0.2719 0.5132 0.025 Uiso 1 1 calc GR . . . .
H27C H 0.6127 0.3329 0.5062 0.025 Uiso 1 1 calc GR . . . .
C28 C 0.74546(18) 0.5076(4) 0.36085(19) 0.0114(7) Uani 1 1 d . . . . .
C29 C 0.7312(2) 0.6256(4) 0.3372(2) 0.0186(9) Uani 1 1 d . . . . .
H29 H 0.6944 0.6384 0.3190 0.022 Uiso 1 1 calc R . . . .
C30 C 0.7700(2) 0.7253(5) 0.3398(3) 0.0253(10) Uani 1 1 d . . . . .
H30 H 0.7596 0.8056 0.3236 0.030 Uiso 1 1 calc R . . . .
C31 C 0.8235(2) 0.7076(5) 0.3657(3) 0.0244(10) Uani 1 1 d . . . . .
H31 H 0.8502 0.7753 0.3671 0.029 Uiso 1 1 calc R . . . .
C32 C 0.83835(18) 0.5909(7) 0.3899(2) 0.0223(8) Uani 1 1 d . . . . .
H32 H 0.8751 0.5789 0.4085 0.027 Uiso 1 1 calc R . . . .
C33 C 0.7997(2) 0.4917(5) 0.3870(2) 0.0166(8) Uani 1 1 d . . . . .
H33 H 0.8104 0.4116 0.4031 0.020 Uiso 1 1 calc R . . . .
C34 C 0.72473(18) 0.2785(4) 0.38564(18) 0.0116(7) Uani 1 1 d . . . . .
C35 C 0.7221(2) 0.2590(5) 0.4477(2) 0.0167(8) Uani 1 1 d . . . . .
H35 H 0.7046 0.3205 0.4722 0.020 Uiso 1 1 calc R . . . .
C36 C 0.7452(2) 0.1493(6) 0.4736(2) 0.0230(10) Uani 1 1 d . . . . .
H36 H 0.7435 0.1363 0.5158 0.028 Uiso 1 1 calc R . . . .
C37 C 0.7707(2) 0.0585(5) 0.4376(2) 0.0227(10) Uani 1 1 d . . . . .
H37 H 0.7856 -0.0171 0.4551 0.027 Uiso 1 1 calc R . . . .
C38 C 0.7743(2) 0.0789(4) 0.3764(2) 0.0171(9) Uani 1 1 d . . . . .
H38 H 0.7920 0.0176 0.3519 0.021 Uiso 1 1 calc R . . . .
C39 C 0.75196(18) 0.1892(4) 0.3507(2) 0.0135(7) Uani 1 1 d . . . . .
H39 H 0.7554 0.2036 0.3087 0.016 Uiso 1 1 calc R . . . .
C40 C 0.51696(18) 0.2365(4) 0.31576(19) 0.0122(7) Uani 1 1 d . . . . .
C41 C 0.4834(2) 0.2320(5) 0.2629(2) 0.0175(8) Uani 1 1 d . . . . .
H41 H 0.4836 0.3016 0.2359 0.021 Uiso 1 1 calc R . . . .
C42 C 0.4497(2) 0.1270(4) 0.2491(2) 0.0221(10) Uani 1 1 d . . . . .
H42 H 0.4278 0.1241 0.2124 0.026 Uiso 1 1 calc R . . . .
C43 C 0.4482(2) 0.0261(5) 0.2893(3) 0.0225(9) Uani 1 1 d . . . . .
H43 H 0.4246 -0.0452 0.2805 0.027 Uiso 1 1 calc R . . . .
C44 C 0.4810(2) 0.0301(5) 0.3421(2) 0.0216(9) Uani 1 1 d . . . . .
H44 H 0.4805 -0.0390 0.3695 0.026 Uiso 1 1 calc R . . . .
C45 C 0.5151(2) 0.1356(4) 0.3554(2) 0.0162(8) Uani 1 1 d . . . . .
H45 H 0.5372 0.1382 0.3920 0.019 Uiso 1 1 calc R . . . .
C46 C 0.51466(18) 0.4707(4) 0.33423(19) 0.0115(7) Uani 1 1 d . . . . .
C47 C 0.46649(19) 0.4616(4) 0.3698(2) 0.0142(7) Uani 1 1 d . . . . .
H47 H 0.4570 0.3827 0.3874 0.017 Uiso 1 1 calc R . . . .
C48 C 0.4326(2) 0.5663(4) 0.3795(2) 0.0171(9) Uani 1 1 d . . . . .
H48 H 0.4003 0.5589 0.4041 0.021 Uiso 1 1 calc R . . . .
C49 C 0.4454(2) 0.6817(5) 0.3538(2) 0.0181(9) Uani 1 1 d . . . . .
H49 H 0.4220 0.7533 0.3604 0.022 Uiso 1 1 calc R . . . .
C50 C 0.4930(2) 0.6919(5) 0.3181(2) 0.0188(9) Uani 1 1 d . . . . .
H50 H 0.5022 0.7708 0.3004 0.023 Uiso 1 1 calc R . . . .
C51 C 0.52720(18) 0.5856(5) 0.30848(19) 0.0149(8) Uani 1 1 d . . . . .
H51 H 0.5595 0.5928 0.2839 0.018 Uiso 1 1 calc R . . . .
Sb1 Sb 0.67113(2) 0.16004(3) 0.92100(2) 0.02142(7) Uani 1 1 d . . . . .
F1 F 0.6423(2) 0.1604(6) 0.99836(18) 0.0602(14) Uani 1 1 d . . . . .
F2 F 0.6309(2) 0.3091(5) 0.9043(2) 0.0504(12) Uani 1 1 d . . . . .
F3 F 0.69894(18) 0.1624(4) 0.84317(18) 0.0404(9) Uani 1 1 d . . . . .
F4 F 0.7108(3) 0.0121(5) 0.9374(3) 0.080(2) Uani 1 1 d . . . . .
F5 F 0.73347(19) 0.2558(5) 0.9490(2) 0.0525(12) Uani 1 1 d . . . . .
F6 F 0.6088(2) 0.0649(5) 0.89357(18) 0.0611(17) Uani 1 1 d . . . . .
Cl2 Cl 0.42481(9) 0.6843(3) -0.01339(8) 0.0549(6) Uani 1 1 d . . . . .
Cl3 Cl 0.32651(7) 0.62396(18) 0.05572(7) 0.0407(4) Uani 1 1 d . . . . .
C97 C 0.3592(3) 0.7432(8) 0.0140(3) 0.0407(15) Uani 1 1 d . . . . .
H97A H 0.3666 0.8182 0.0398 0.049 Uiso 1 1 calc R . . . .
H97B H 0.3336 0.7690 -0.0202 0.049 Uiso 1 1 calc R . . . .
Cl4A Cl 0.4665(2) -0.0117(5) 0.9515(2) 0.0178(9) Uiso 0.25 1 d . . . A 1
Cl4B Cl 0.46644(19) 0.0143(5) 0.9338(2) 0.0157(8) Uiso 0.25 1 d . . . A 2
C98 C 0.5000 0.0893(16) 1.0000 0.017(2) Uiso 0.5 2 d S T P . .
H98A H 0.4723 0.1435 1.0207 0.020 Uiso 0.25 1 calc R . . A 1
H98B H 0.5277 0.1435 0.9793 0.020 Uiso 0.25 1 calc R . . A 1
Cl5A Cl 0.5564(3) 0.9013(5) 0.4916(3) 0.0150(13) Uiso 0.25 1 d . . . B 2
Cl5B Cl 0.5670(3) 0.9024(6) 0.4980(3) 0.0153(13) Uiso 0.25 1 d . . . B 1
C99 C 0.5000 0.8116(12) 0.5000 0.015(2) Uiso 0.5 2 d S T P . .
H99A H 0.5021 0.7560 0.5359 0.018 Uiso 0.25 1 calc R . . B 1
H99B H 0.4979 0.7560 0.4641 0.018 Uiso 0.25 1 calc R . . B 1
H99C H 0.4941 0.7567 0.4642 0.018 Uiso 0.25 1 calc R . . B 2
H99D H 0.5059 0.7567 0.5358 0.018 Uiso 0.25 1 calc R . . B 2

loop_
_atom_site_aniso_label
_atom_site_aniso_U_11
_atom_site_aniso_U_22
_atom_site_aniso_U_33
_atom_site_aniso_U_23
_atom_site_aniso_U_13
_atom_site_aniso_U_12
Au1 0.01239(6) 0.01007(6) 0.01380(6) -0.00060(7) 0.00083(4) 0.00109(7)
Cl1 0.0267(6) 0.0107(4) 0.0377(7) 0.0013(4) 0.0046(5) 0.0008(4)
P1 0.0087(4) 0.0110(4) 0.0083(4) -0.0003(3) -0.0010(3) 0.0015(3)
O1 0.0083(12) 0.0142(13) 0.0090(12) 0.0010(10) 0.0000(10) 0.0030(10)
O2 0.0106(13) 0.0149(14) 0.0092(12) 0.0003(10) -0.0003(10) 0.0000(10)
O3 0.0160(14) 0.0143(14) 0.0110(13) -0.0052(11) -0.0003(11) 0.0021(11)
O4 0.0136(14) 0.0221(16) 0.0092(12) 0.0004(11) 0.0010(11) 0.0016(12)
N1 0.0131(16) 0.0156(16) 0.0078(14) 0.0007(12) 0.0005(12) 0.0054(13)
N2 0.0123(16) 0.0167(16) 0.0087(14) 0.0001(12) 0.0002(12) 0.0055(13)
C1 0.0109(17) 0.0131(17) 0.0096(16) -0.0001(13) -0.0010(13) 0.0025(13)
C2 0.021(2) 0.023(2) 0.0093(17) 0.0022(15) 0.0011(15) 0.0062(17)
C3 0.023(2) 0.020(2) 0.0102(17) 0.0034(15) 0.0026(16) 0.0087(17)
C4 0.0122(17) 0.0141(18) 0.0085(16) 0.0004(13) 0.0002(13) 0.0053(14)
C5 0.0126(19) 0.019(2) 0.0112(17) 0.0000(15) 0.0003(15) 0.0026(16)
C6 0.0136(19) 0.026(2) 0.0127(18) -0.0015(16) -0.0011(15) 0.0062(17)
C7 0.017(2) 0.024(2) 0.0127(19) 0.0013(17) -0.0003(16) 0.0089(18)
C8 0.020(2) 0.0150(19) 0.0151(19) -0.0005(15) 0.0024(17) 0.0066(16)
C9 0.0162(19) 0.0134(17) 0.0119(17) 0.0003(13) 0.0008(15) 0.0056(14)
C10 0.017(2) 0.022(2) 0.023(2) 0.0003(18) -0.0007(17) -0.0002(17)
C11 0.026(3) 0.030(3) 0.020(2) 0.0029(19) -0.0003(19) 0.017(2)
C12 0.021(2) 0.020(2) 0.021(2) -0.0042(18) -0.0066(18) 0.0015(17)
C13 0.0137(18) 0.0141(19) 0.0119(17) 0.0034(14) 0.0005(14) 0.0061(14)
C14 0.0182(19) 0.0127(18) 0.0133(17) 0.0018(13) 0.0014(15) 0.0027(13)
C15 0.023(2) 0.015(2) 0.019(2) 0.0058(16) 0.0050(18) 0.0078(17)
C16 0.020(2) 0.028(3) 0.018(2) 0.0066(18) 0.0037(18) 0.0117(19)
C17 0.0127(19) 0.033(3) 0.020(2) 0.0056(17) 0.0015(16) 0.0068(16)
C18 0.016(2) 0.024(2) 0.0132(18) 0.0022(16) -0.0026(16) 0.0040(17)
C19 0.021(2) 0.021(2) 0.024(2) -0.0017(19) 0.0006(18) -0.0028(18)
C20 0.026(3) 0.037(3) 0.038(3) 0.008(3) 0.007(2) 0.020(2)
C21 0.023(2) 0.032(3) 0.028(3) -0.008(2) -0.004(2) -0.003(2)
C22 0.0099(16) 0.0125(17) 0.0083(15) -0.0015(13) -0.0006(13) 0.0009(13)
C23 0.0093(16) 0.0133(17) 0.0100(16) -0.0027(13) -0.0011(13) 0.0016(13)
C24 0.0090(16) 0.0136(17) 0.0089(15) 0.0005(13) 0.0015(13) 0.0007(13)
C25 0.0078(16) 0.0136(17) 0.0092(15) -0.0001(13) 0.0012(13) 0.0010(13)
C26 0.024(2) 0.021(2) 0.0201(18) -0.010(2) -0.0001(15) 0.009(2)
C27 0.017(2) 0.023(2) 0.0097(17) 0.0041(16) 0.0039(15) -0.0024(17)
C28 0.0090(16) 0.0128(18) 0.0123(17) -0.0019(14) 0.0001(13) -0.0008(13)
C29 0.0169(19) 0.014(2) 0.025(2) 0.0019(15) -0.0004(17) -0.0031(14)
C30 0.026(3) 0.020(2) 0.030(3) 0.004(2) -0.004(2) -0.0075(19)
C31 0.019(2) 0.025(2) 0.029(3) 0.000(2) 0.000(2) -0.0109(19)
C32 0.0133(16) 0.030(2) 0.0237(19) -0.003(3) -0.0010(14) -0.006(2)
C33 0.0127(19) 0.019(2) 0.018(2) -0.0009(16) -0.0011(16) 0.0002(15)
C34 0.0099(16) 0.0140(17) 0.0109(16) 0.0015(14) -0.0012(13) 0.0001(13)
C35 0.0153(19) 0.024(2) 0.0109(17) 0.0021(16) 0.0012(15) 0.0046(16)
C36 0.021(2) 0.033(3) 0.0146(19) 0.0111(19) 0.0029(17) 0.012(2)
C37 0.021(2) 0.022(2) 0.024(2) 0.0103(17) -0.0039(19) 0.0061(17)
C38 0.0182(18) 0.014(2) 0.0189(18) -0.0005(15) -0.0017(15) 0.0056(15)
C39 0.0124(17) 0.0158(19) 0.0121(17) 0.0007(14) -0.0024(14) 0.0039(14)
C40 0.0101(17) 0.0125(17) 0.0140(17) -0.0014(14) 0.0007(14) 0.0007(14)
C41 0.017(2) 0.0169(19) 0.018(2) -0.0018(16) -0.0056(16) 0.0032(16)
C42 0.022(2) 0.018(2) 0.026(2) -0.0053(16) -0.0077(18) -0.0003(15)
C43 0.021(2) 0.0142(19) 0.032(3) -0.0056(19) -0.0026(19) -0.0004(17)
C44 0.023(2) 0.016(2) 0.026(2) -0.0003(18) 0.0013(19) -0.0018(18)
C45 0.0146(19) 0.0168(18) 0.0172(19) -0.0003(14) 0.0007(15) -0.0007(14)
C46 0.0101(17) 0.0124(17) 0.0118(17) -0.0014(14) 0.0002(14) 0.0004(14)
C47 0.0121(18) 0.0162(19) 0.0142(18) -0.0024(15) 0.0005(14) -0.0004(15)
C48 0.0123(18) 0.020(2) 0.0195(19) -0.0051(15) 0.0031(15) 0.0020(14)
C49 0.0155(19) 0.018(2) 0.021(2) -0.0039(17) -0.0016(17) 0.0059(16)
C50 0.021(2) 0.014(2) 0.022(2) 0.0031(16) 0.0014(18) 0.0032(16)
C51 0.0151(16) 0.014(2) 0.0152(15) 0.0005(17) 0.0023(13) 0.0070(17)
Sb1 0.02127(15) 0.02148(15) 0.02108(15) 0.00168(12) -0.00563(12) -0.00453(12)
F1 0.084(4) 0.078(3) 0.0184(17) -0.001(2) 0.004(2) -0.036(3)
F2 0.045(2) 0.056(3) 0.051(3) 0.001(2) 0.000(2) 0.030(2)
F3 0.050(2) 0.0323(19) 0.041(2) -0.0073(17) 0.0223(18) -0.0078(18)
F4 0.114(5) 0.035(3) 0.089(4) 0.012(3) -0.030(4) 0.027(3)
F5 0.030(2) 0.056(3) 0.071(3) -0.008(2) -0.019(2) -0.0153(19)
F6 0.061(3) 0.091(4) 0.031(2) -0.006(2) -0.0011(18) -0.056(3)
Cl2 0.0418(9) 0.0896(16) 0.0345(8) -0.0158(9) 0.0167(7) -0.0194(10)
Cl3 0.0330(7) 0.0630(13) 0.0267(6) 0.0062(6) 0.0096(5) 0.0049(7)
C97 0.036(3) 0.050(4) 0.036(3) 0.011(3) -0.007(3) 0.000(3)

loop_
_atom_type_symbol
_atom_type_description
_atom_type_scat_dispersion_real
_atom_type_scat_dispersion_imag
_atom_type_scat_source
C C 0.0033 0.0016 'International Tables Vol C Tables 4.2.6.8 and 6.1.1.4'
H H 0.0000 0.0000 'International Tables Vol C Tables 4.2.6.8 and 6.1.1.4'
Au Au -2.0133 8.8022 'International Tables Vol C Tables 4.2.6.8 and 6.1.1.4'
Cl Cl 0.1484 0.1585 'International Tables Vol C Tables 4.2.6.8 and 6.1.1.4'
F F 0.0171 0.0103 'International Tables Vol C Tables 4.2.6.8 and 6.1.1.4'
N N 0.0061 0.0033 'International Tables Vol C Tables 4.2.6.8 and 6.1.1.4'
O O 0.0106 0.0060 'International Tables Vol C Tables 4.2.6.8 and 6.1.1.4'
P P 0.1023 0.0942 'International Tables Vol C Tables 4.2.6.8 and 6.1.1.4'
Sb Sb -0.5866 1.5461 'International Tables Vol C Tables 4.2.6.8 and 6.1.1.4'

loop_
_exptl_crystal_face_index_h
_exptl_crystal_face_index_k
_exptl_crystal_face_index_l
_exptl_crystal_face_perp_dist
1.00 0.00 0.00 0.0300
-1.00 0.00 0.00 0.1000
0.00 -1.00 0.00 0.0700
0.00 1.00 0.00 0.0800
-1.00 1.00 0.00 0.0700
0.00 0.00 1.00 0.0150
0.00 0.00 -1.00 0.0250

loop_
_geom_angle_atom_site_label_1
_geom_angle_atom_site_label_2
_geom_angle_atom_site_label_3
_geom_angle
_geom_angle_site_symmetry_1
_geom_angle_site_symmetry_3
P1 Au1 Cl1 177.39(5) . .
O1 P1 Au1 115.82(13) . .
O1 P1 O2 104.64(17) . .
O1 P1 C1 102.01(17) . .
O2 P1 Au1 118.62(12) . .
O2 P1 C1 97.89(18) . .
C1 P1 Au1 115.15(14) . .
C25 O1 P1 119.8(2) . .
C22 O2 P1 124.6(3) . .
C23 O3 C26 112.0(3) . .
C24 O4 C27 116.5(3) . .
C1 N1 C2 110.5(4) . .
C1 N1 C4 127.2(4) . .
C2 N1 C4 122.3(4) . .
C1 N2 C3 109.1(4) . .
C1 N2 C13 130.2(4) . .
C3 N2 C13 120.6(4) . .
N1 C1 P1 121.7(3) . .
N2 C1 P1 131.7(3) . .
N2 C1 N1 106.7(4) . .
C3 C2 N1 105.9(4) . .
C2 C3 N2 107.9(4) . .
C5 C4 N1 118.0(4) . .
C9 C4 N1 118.0(4) . .
C9 C4 C5 123.7(4) . .
C4 C5 C10 123.0(4) . .
C6 C5 C4 116.2(4) . .
C6 C5 C10 120.8(4) . .
C5 C6 C7 122.5(5) . .
C6 C7 C11 119.9(5) . .
C8 C7 C6 118.5(4) . .
C8 C7 C11 121.5(5) . .
C7 C8 C9 121.7(4) . .
C4 C9 C8 117.2(4) . .
C4 C9 C12 122.1(4) . .
C8 C9 C12 120.7(4) . .
C14 C13 N2 117.5(4) . .
C14 C13 C18 124.4(4) . .
C18 C13 N2 117.5(4) . .
C13 C14 C15 116.4(4) . .
C13 C14 C19 121.6(4) . .
C15 C14 C19 122.0(4) . .
C16 C15 C14 121.7(5) . .
C15 C16 C20 120.0(5) . .
C17 C16 C15 118.9(4) . .
C17 C16 C20 121.0(5) . .
C16 C17 C18 122.5(5) . .
C13 C18 C21 121.4(4) . .
C17 C18 C13 116.0(5) . .
C17 C18 C21 122.5(5) . .
O2 C22 C23 106.2(3) . .
O2 C22 C28 103.0(3) . .
O2 C22 C34 109.1(3) . .
C28 C22 C23 109.8(3) . .
C34 C22 C23 115.8(3) . .
C34 C22 C28 112.0(3) . .
O3 C23 C22 107.7(3) . .
O3 C23 C24 110.8(3) . .
C22 C23 C24 114.2(3) . .
O4 C24 C23 112.7(3) . .
O4 C24 C25 105.0(3) . .
C25 C24 C23 112.1(3) . .
O1 C25 C24 107.7(3) . .
O1 C25 C40 107.9(3) . .
O1 C25 C46 105.3(3) . .
C40 C25 C24 114.0(3) . .
C40 C25 C46 111.0(3) . .
C46 C25 C24 110.4(3) . .
C29 C28 C22 119.5(4) . .
C33 C28 C22 122.3(4) . .
C33 C28 C29 118.2(4) . .
C28 C29 C30 121.0(5) . .
C31 C30 C29 119.9(5) . .
C30 C31 C32 119.9(5) . .
C31 C32 C33 120.0(4) . .
C32 C33 C28 121.0(5) . .
C35 C34 C22 120.4(4) . .
C39 C34 C22 120.4(4) . .
C39 C34 C35 119.1(4) . .
C36 C35 C34 120.1(4) . .
C35 C36 C37 120.1(4) . .
C38 C37 C36 119.9(4) . .
C37 C38 C39 120.0(4) . .
C34 C39 C38 120.7(4) . .
C41 C40 C25 117.6(4) . .
C45 C40 C25 123.6(4) . .
C45 C40 C41 118.8(4) . .
C42 C41 C40 120.9(5) . .
C41 C42 C43 119.8(5) . .
C44 C43 C42 119.7(5) . .
C43 C44 C45 120.1(5) . .
C40 C45 C44 120.7(4) . .
C47 C46 C25 118.9(4) . .
C51 C46 C25 122.3(4) . .
C51 C46 C47 118.7(4) . .
C48 C47 C46 120.7(4) . .
C47 C48 C49 120.5(4) . .
C48 C49 C50 119.5(4) . .
C49 C50 C51 119.8(4) . .
C46 C51 C50 120.8(4) . .
F1 Sb1 F2 89.2(2) . .
F1 Sb1 F3 178.8(3) . .
F2 Sb1 F3 89.6(2) . .
F4 Sb1 F1 90.8(3) . .
F4 Sb1 F2 179.8(3) . .
F4 Sb1 F3 90.3(3) . .
F4 Sb1 F5 90.6(3) . .
F4 Sb1 F6 89.5(3) . .
F5 Sb1 F1 89.7(2) . .
F5 Sb1 F2 89.6(2) . .
F5 Sb1 F3 90.5(2) . .
F6 Sb1 F1 90.0(2) . .
F6 Sb1 F2 90.3(3) . .
F6 Sb1 F3 89.86(19) . .
F6 Sb1 F5 179.7(2) . .
Cl3 C97 Cl2 109.0(4) . .
Cl4A C98 Cl4A 101.8(10) . 2_657
Cl4B C98 Cl4B 128.5(10) . 2_657
Cl5A C99 Cl5A 109.4(9) 2_656 .
Cl5B C99 Cl5B 117.2(8) . 2_656

loop_
_geom_bond_atom_site_label_1
_geom_bond_atom_site_label_2
_geom_bond_distance
_geom_bond_site_symmetry_2
Au1 Cl1 2.2784(12) .
Au1 P1 2.1999(11) .
P1 O1 1.588(3) .
P1 O2 1.590(3) .
P1 C1 1.829(4) .
O1 C25 1.492(5) .
O2 C22 1.492(5) .
O3 C23 1.418(5) .
O3 C26 1.435(6) .
O4 C24 1.422(5) .
O4 C27 1.422(5) .
N1 C1 1.350(5) .
N1 C2 1.370(6) .
N1 C4 1.455(5) .
N2 C1 1.343(5) .
N2 C3 1.376(6) .
N2 C13 1.456(5) .
C2 C3 1.362(6) .
C4 C5 1.407(6) .
C4 C9 1.383(7) .
C5 C6 1.381(6) .
C5 C10 1.504(7) .
C6 C7 1.402(8) .
C7 C8 1.383(7) .
C7 C11 1.501(7) .
C8 C9 1.396(6) .
C9 C12 1.510(7) .
C13 C14 1.389(6) .
C13 C18 1.403(7) .
C14 C15 1.401(6) .
C14 C19 1.499(7) .
C15 C16 1.393(7) .
C16 C17 1.384(8) .
C16 C20 1.497(7) .
C17 C18 1.389(7) .
C18 C21 1.496(8) .
C22 C23 1.554(6) .
C22 C28 1.533(6) .
C22 C34 1.523(6) .
C23 C24 1.568(6) .
C24 C25 1.563(6) .
C25 C40 1.517(6) .
C25 C46 1.528(6) .
C28 C29 1.390(6) .
C28 C33 1.389(6) .
C29 C30 1.392(7) .
C30 C31 1.375(8) .
C31 C32 1.385(9) .
C32 C33 1.386(7) .
C34 C35 1.397(6) .
C34 C39 1.391(6) .
C35 C36 1.396(7) .
C36 C37 1.396(8) .
C37 C38 1.380(7) .
C38 C39 1.394(6) .
C40 C41 1.392(6) .
C40 C45 1.384(6) .
C41 C42 1.391(7) .
C42 C43 1.393(8) .
C43 C44 1.383(7) .
C44 C45 1.397(7) .
C46 C47 1.402(6) .
C46 C51 1.378(7) .
C47 C48 1.383(6) .
C48 C49 1.384(7) .
C49 C50 1.392(7) .
C50 C51 1.400(7) .
Sb1 F1 1.867(4) .
Sb1 F2 1.867(4) .
Sb1 F3 1.868(4) .
Sb1 F4 1.848(5) .
Sb1 F5 1.866(4) .
Sb1 F6 1.859(4) .
Cl2 C97 1.783(8) .
Cl3 C97 1.755(8) .
Cl4A C98 1.692(12) .
Cl4B C98 1.825(9) .
C98 Cl4A 1.692(12) 2_657
C98 Cl4B 1.825(9) 2_657
Cl5A C99 1.641(10) .
Cl5B C99 1.841(9) .
C99 Cl5A 1.641(10) 2_656
C99 Cl5B 1.841(9) 2_656
